data_2237863
loop_
_publ_author_name
'Mangaiyarkarasi, Govindan'
'Kalaivani, Doraisamyraja'

_publ_section_title
;
 <i>N</i>,<i>N</i>-Diethyl-2-hydroxyethanaminium
 5-(2,4-dinitrophenyl)barbiturate sesquihydrate
;
_journal_coeditor_code HB7074
_journal_issue 6
_journal_name_full 'Acta Crystallographica Section E'
_journal_page_first o863
_journal_page_last o864
_journal_paper_doi 10.1107/S1600536813012257
_journal_volume 69
_journal_year 2013
_chemical_formula_iupac 'C6 H16 N O +, C10 H5 N4 O7 -, 1.5H2 O'
_chemical_formula_moiety 'C6 H16 N O +, C10 H5 N4 O7 -, 1.5(H2 O)'
_chemical_formula_sum 'C16 H24 N5 O9.5'
_chemical_formula_weight 438.40
_chemical_name_common
;
<i>N</i>,<i>N</i>-Diethyl-2-hydroxyethanaminium
5-(2,4-dinitrophenyl)barbiturate sesquihydrate
;
_chemical_name_systematic
;
<i>N</i>,<i>N</i>-Diethyl-2-hydroxyethanaminium
5-(2,4-dinitrophenyl)-2,6-dioxo-1,2,3,6-tetrahydropyrimidin-4-olate
sesquihydrate
;
_space_group_IT_number 14
_symmetry_cell_setting monoclinic
_symmetry_space_group_name_Hall '-P 2ybc'
_symmetry_space_group_name_H-M 'P 1 21/c 1'
_atom_sites_solution_hydrogens geom
_atom_sites_solution_primary direct
_atom_sites_solution_secondary difmap
_audit_creation_method SHELXL-97
_cell_angle_alpha 90.00
_cell_angle_beta 98.066(3)
_cell_angle_gamma 90.00
_cell_formula_units_Z 4
_cell_length_a 9.6003(5)
_cell_length_b 11.6568(6)
_cell_length_c 18.1993(9)
_cell_measurement_reflns_used 5746
_cell_measurement_temperature 293(2)
_cell_measurement_theta_max 24.1
_cell_measurement_theta_min 2.1
_cell_volume 2016.51(18)
_computing_cell_refinement 'SAINT (Bruker, 2004)'
_computing_data_collection 'APEX2 (Bruker, 2004)'
_computing_data_reduction 'SAINT (Bruker, 2004)'
_computing_molecular_graphics
;
ORTEP-3 for Windows (Farrugia, 2012) and
Mercury (Macrae <i>et al.</i>, 2008)
;
_computing_publication_material 'SHELXL97 (Sheldrick, 2008)'
_computing_structure_refinement 'SHELXL97 (Sheldrick, 2008)'
_computing_structure_solution 'SIR92 (Altomare <i>et al.</i>, 1993)'
_diffrn_ambient_temperature 293(2)
_diffrn_measured_fraction_theta_full 0.997
_diffrn_measured_fraction_theta_max 0.997
_diffrn_measurement_device_type 'Bruker Kappa APEXII CCD'
_diffrn_measurement_method '\w and \f scan'
_diffrn_radiation_monochromator graphite
_diffrn_radiation_source 'fine-focus sealed tube'
_diffrn_radiation_type MoK\a
_diffrn_radiation_wavelength 0.71073
_diffrn_reflns_av_R_equivalents 0.0332
_diffrn_reflns_av_sigmaI/netI 0.0284
_diffrn_reflns_limit_h_max 10
_diffrn_reflns_limit_h_min -11
_diffrn_reflns_limit_k_max 13
_diffrn_reflns_limit_k_min -13
_diffrn_reflns_limit_l_max 20
_diffrn_reflns_limit_l_min -20
_diffrn_reflns_number 16207
_diffrn_reflns_theta_full 24.19
_diffrn_reflns_theta_max 24.19
_diffrn_reflns_theta_min 2.08
_diffrn_standards_decay_% 0
_exptl_absorpt_coefficient_mu 0.120
_exptl_absorpt_correction_T_max 0.979
_exptl_absorpt_correction_T_min 0.948
_exptl_absorpt_correction_type multi-scan
_exptl_absorpt_process_details '(SADABS; Bruker, 2004)'
_exptl_crystal_colour red
_exptl_crystal_density_diffrn 1.444
_exptl_crystal_density_method 'not measured'
_exptl_crystal_description block
_exptl_crystal_F_000 924
_exptl_crystal_size_max 0.30
_exptl_crystal_size_mid 0.20
_exptl_crystal_size_min 0.20
_refine_diff_density_max 0.343
_refine_diff_density_min -0.258
_refine_ls_extinction_coef 0.0070(12)
_refine_ls_extinction_expression Fc^*^=kFc[1+0.001xFc^2^\l^3^/sin(2\q)]^-1/4^
_refine_ls_extinction_method 'SHELXL97 (Sheldrick, 2008)'
_refine_ls_goodness_of_fit_ref 1.092
_refine_ls_hydrogen_treatment mixed
_refine_ls_matrix_type full
_refine_ls_number_parameters 341
_refine_ls_number_reflns 3219
_refine_ls_number_restraints 49
_refine_ls_restrained_S_all 1.100
_refine_ls_R_factor_all 0.0685
_refine_ls_R_factor_gt 0.0433
_refine_ls_shift/su_max 0.001
_refine_ls_shift/su_mean 0.000
_refine_ls_structure_factor_coef Fsqd
_refine_ls_weighting_details 'calc w=1/[\s^2^(Fo^2^)+(0.0518P)^2^+1.3181P] where P=(Fo^2^+2Fc^2^)/3'
_refine_ls_weighting_scheme calc
_refine_ls_wR_factor_gt 0.1079
_refine_ls_wR_factor_ref 0.1309
_reflns_number_gt 2353
_reflns_number_total 3219
_reflns_threshold_expression I>2\s(I)
_cod_data_source_file hb7074.cif
_cod_data_source_block I
_cod_original_sg_symbol_H-M 'P 21/c'
_cod_original_formula_sum 'C16 H24 N5 O9.50'
_cod_database_code 2237863
_cod_database_fobs_code 2237863

loop_
_symmetry_equiv_pos_as_xyz
'x, y, z'
'-x, y+1/2, -z+1/2'
'-x, -y, -z'
'x, -y-1/2, z-1/2'

loop_
_atom_site_type_symbol
_atom_site_label
_atom_site_fract_x
_atom_site_fract_y
_atom_site_fract_z
_atom_site_U_iso_or_equiv
_atom_site_adp_type
_atom_site_calc_flag
_atom_site_refinement_flags
_atom_site_occupancy
_atom_site_symmetry_multiplicity
_atom_site_disorder_assembly
_atom_site_disorder_group
C C1 0.2628(2) 0.0366(2) 0.54157(13) 0.0329(6) Uani d . 1 1 . .
C C2 0.2250(3) 0.0267(2) 0.46611(13) 0.0391(6) Uani d . 1 1 . .
H H2 0.1497 -0.0193 0.4465 0.047 Uiso calc R 1 1 . .
C C3 0.3010(3) 0.0862(2) 0.42078(13) 0.0382(6) Uani d . 1 1 . .
C C4 0.4145(3) 0.1532(2) 0.44884(13) 0.0392(6) Uani d . 1 1 . .
H H4 0.4629 0.1959 0.4174 0.047 Uiso calc R 1 1 . .
C C5 0.4544(3) 0.1556(2) 0.52411(13) 0.0356(6) Uani d . 1 1 . .
H H5 0.5339 0.1975 0.5429 0.043 Uiso calc R 1 1 . .
C C6 0.3811(2) 0.09788(18) 0.57400(12) 0.0302(5) Uani d . 1 1 . .
C C7 0.4339(2) 0.09933(19) 0.65315(12) 0.0307(5) Uani d . 1 1 . .
C C8 0.4299(2) -0.0016(2) 0.69591(12) 0.0320(5) Uani d . 1 1 . .
C C9 0.5512(3) 0.0971(2) 0.80407(13) 0.0415(6) Uani d . 1 1 . .
C C10 0.4982(2) 0.1991(2) 0.68671(12) 0.0333(6) Uani d . 1 1 . .
C C11 0.055(3) 0.421(2) 0.6323(12) 0.123(6) Uani d PDU 0.50 1 A 1
H H11A 0.0931 0.4283 0.6844 0.148 Uiso calc PR 0.50 1 A 1
H H11B 0.0582 0.4964 0.6100 0.148 Uiso calc PR 0.50 1 A 1
C C12 0.148(2) 0.341(2) 0.5957(12) 0.123(6) Uani d PDU 0.50 1 A 1
H H12A 0.2171 0.3879 0.5757 0.148 Uiso calc PR 0.50 1 A 1
H H12B 0.1987 0.2941 0.6346 0.148 Uiso calc PR 0.50 1 A 1
O O8 0.0978(6) 0.2768(6) 0.5468(3) 0.0968(18) Uani d PU 0.50 1 A 1
H H8 0.0804 0.3126 0.5078 0.145 Uiso calc PR 0.50 1 A 1
C C11' 0.0599(11) 0.4204(8) 0.6337(5) 0.0340(19) Uani d PDU 0.50 1 A 2
H H11C 0.0687 0.4851 0.6012 0.041 Uiso calc PR 0.50 1 A 2
H H11D 0.0916 0.4447 0.6842 0.041 Uiso calc PR 0.50 1 A 2
C C12' 0.1500(14) 0.3260(12) 0.6142(7) 0.058(2) Uani d PDU 0.50 1 A 2
H H12C 0.1463 0.2636 0.6483 0.087 Uiso calc PR 0.50 1 A 2
H H12D 0.2452 0.3526 0.6169 0.087 Uiso calc PR 0.50 1 A 2
H H12E 0.1173 0.3002 0.5647 0.087 Uiso calc PR 0.50 1 A 2
C C13 -0.1176(4) 0.2726(3) 0.66133(19) 0.0675(9) Uani d U 1 1 A .
H H13A -0.0693 0.2132 0.6374 0.081 Uiso calc R 1 1 . .
H H13B -0.2176 0.2562 0.6517 0.081 Uiso calc R 1 1 . .
C C14 -0.0709(5) 0.2668(4) 0.7436(2) 0.0950(13) Uani d U 1 1 . .
H H14A 0.0297 0.2732 0.7535 0.142 Uiso calc R 1 1 . .
H H14B -0.0996 0.1948 0.7624 0.142 Uiso calc R 1 1 . .
H H14C -0.1130 0.3285 0.7676 0.142 Uiso calc R 1 1 . .
C C15 -0.169(2) 0.4779(19) 0.6581(13) 0.125(6) Uani d PDU 0.50 1 A 1
H H15A -0.1266 0.4882 0.7093 0.149 Uiso calc PR 0.50 1 A 1
H H15B -0.2639 0.4505 0.6590 0.149 Uiso calc PR 0.50 1 A 1
C C16 -0.179(3) 0.5919(19) 0.6233(11) 0.120(6) Uani d PDU 0.50 1 A 1
H H16A -0.2529 0.6364 0.6412 0.144 Uiso calc PR 0.50 1 A 1
H H16B -0.0910 0.6330 0.6347 0.144 Uiso calc PR 0.50 1 A 1
O O9 -0.2118(8) 0.5734(6) 0.5442(3) 0.109(2) Uani d PU 0.50 1 A 1
H H9 -0.2877 0.5405 0.5351 0.164 Uiso calc PR 0.50 1 A 1
C C15' -0.1878(13) 0.4742(14) 0.6532(12) 0.073(4) Uani d PDU 0.50 1 A 2
H H15C -0.2805 0.4412 0.6536 0.088 Uiso calc PR 0.50 1 A 2
H H15D -0.1517 0.4977 0.7034 0.088 Uiso calc PR 0.50 1 A 2
C C16' -0.198(2) 0.5752(15) 0.6036(11) 0.104(6) Uani d PDU 0.50 1 A 2
H H16C -0.1060 0.5972 0.5945 0.156 Uiso calc PR 0.50 1 A 2
H H16D -0.2409 0.6376 0.6267 0.156 Uiso calc PR 0.50 1 A 2
H H16E -0.2550 0.5563 0.5575 0.156 Uiso calc PR 0.50 1 A 2
N N1 0.2581(2) 0.0802(2) 0.34106(12) 0.0495(6) Uani d . 1 1 . .
N N2 0.1609(2) -0.01230(19) 0.58625(12) 0.0427(5) Uani d . 1 1 . .
N N3 0.4909(2) 0.00326(16) 0.76952(10) 0.0392(5) Uani d . 1 1 . .
H H3 0.4902 -0.0585 0.7953 0.047 Uiso calc R 1 1 . .
N N4 0.5523(2) 0.19167(17) 0.76131(10) 0.0397(5) Uani d . 1 1 . .
H H4A 0.5898 0.2526 0.7822 0.048 Uiso calc R 1 1 . .
N N5 -0.0911(3) 0.3855(2) 0.62698(15) 0.0531(6) Uani d . 1 1 . .
O O1 0.37759(18) -0.09499(13) 0.67247(9) 0.0400(4) Uani d . 1 1 . .
O O2 0.5996(3) 0.09640(17) 0.87033(10) 0.0673(7) Uani d . 1 1 . .
O O3 0.50875(19) 0.29377(14) 0.65590(9) 0.0432(5) Uani d . 1 1 . .
O O4 0.2933(2) 0.1579(2) 0.30267(10) 0.0642(6) Uani d . 1 1 . .
O O5 0.1890(3) -0.0026(2) 0.31603(11) 0.0756(7) Uani d . 1 1 . .
O O6 0.1012(2) -0.10192(18) 0.56472(12) 0.0613(6) Uani d . 1 1 . .
O O7 0.1327(2) 0.04142(17) 0.63940(11) 0.0542(5) Uani d . 1 1 . .
O O10 0.7928(4) 0.1814(3) 0.98317(18) 0.1345(15) Uani d D 1 1 . .
O O11 0.5047(15) -0.0413(8) 0.9782(6) 0.193(5) Uani d P 0.50 1 . .
H H5A -0.126(4) 0.376(3) 0.574(2) 0.079(10) Uiso d . 1 1 . .
H H10B 0.744(5) 0.145(4) 0.944(2) 0.16(2) Uiso d D 1 1 . .
H H10A 0.818(6) 0.251(3) 0.969(3) 0.19(3) Uiso d D 1 1 . .

loop_
_atom_site_aniso_label
_atom_site_aniso_U_11
_atom_site_aniso_U_22
_atom_site_aniso_U_33
_atom_site_aniso_U_12
_atom_site_aniso_U_13
_atom_site_aniso_U_23
C1 0.0335(13) 0.0302(13) 0.0342(13) 0.0035(11) 0.0017(10) -0.0016(10)
C2 0.0345(13) 0.0388(14) 0.0408(14) 0.0048(11) -0.0057(11) -0.0061(11)
C3 0.0418(14) 0.0416(15) 0.0289(13) 0.0114(12) -0.0029(11) -0.0019(11)
C4 0.0476(15) 0.0373(14) 0.0327(14) 0.0037(12) 0.0061(12) 0.0011(11)
C5 0.0407(14) 0.0325(13) 0.0325(13) -0.0009(11) 0.0009(11) -0.0012(11)
C6 0.0355(13) 0.0228(12) 0.0313(12) 0.0077(10) 0.0013(10) -0.0021(10)
C7 0.0376(13) 0.0249(12) 0.0286(12) 0.0022(10) 0.0015(10) -0.0013(10)
C8 0.0364(13) 0.0295(13) 0.0295(12) 0.0028(11) 0.0024(10) -0.0023(10)
C9 0.0589(17) 0.0327(14) 0.0303(14) 0.0006(13) -0.0032(12) -0.0019(11)
C10 0.0402(14) 0.0280(13) 0.0314(13) 0.0021(11) 0.0042(11) -0.0022(10)
C11 0.117(12) 0.123(13) 0.123(13) -0.008(10) -0.003(10) 0.002(10)
C12 0.108(11) 0.119(12) 0.136(12) 0.011(8) -0.005(9) -0.008(9)
O8 0.089(4) 0.126(5) 0.073(3) 0.028(3) 0.004(3) -0.028(3)
C11' 0.035(4) 0.034(4) 0.030(4) -0.007(4) -0.003(3) 0.000(3)
C12' 0.039(4) 0.069(6) 0.062(5) 0.011(4) -0.004(4) 0.002(4)
C13 0.066(2) 0.058(2) 0.075(2) -0.0106(16) -0.0018(17) 0.0037(17)
C14 0.111(3) 0.090(3) 0.077(3) -0.028(2) -0.008(2) 0.026(2)
C15 0.193(13) 0.101(11) 0.076(9) 0.043(10) 0.007(9) -0.014(8)
C16 0.189(12) 0.085(10) 0.079(7) 0.042(8) -0.002(7) -0.018(6)
O9 0.161(7) 0.092(4) 0.070(4) 0.037(4) -0.001(4) 0.002(4)
C15' 0.055(5) 0.061(7) 0.110(11) 0.024(5) 0.037(5) -0.004(7)
C16' 0.104(8) 0.058(7) 0.151(17) 0.039(6) 0.019(10) -0.007(10)
N1 0.0520(14) 0.0595(16) 0.0343(13) 0.0112(13) -0.0036(11) -0.0041(12)
N2 0.0382(12) 0.0411(13) 0.0472(13) 0.0017(11) 0.0006(10) 0.0016(11)
N3 0.0602(14) 0.0265(11) 0.0284(11) -0.0010(10) -0.0029(9) 0.0030(9)
N4 0.0573(14) 0.0272(11) 0.0312(11) -0.0047(10) -0.0051(10) -0.0048(9)
N5 0.0562(16) 0.0510(15) 0.0500(15) 0.0065(12) 0.0001(12) -0.0067(12)
O1 0.0543(11) 0.0248(9) 0.0376(10) -0.0029(8) -0.0053(8) -0.0010(7)
O2 0.1120(18) 0.0475(12) 0.0334(11) -0.0130(12) -0.0207(11) 0.0022(9)
O3 0.0687(12) 0.0263(9) 0.0327(9) -0.0060(8) 0.0009(8) 0.0006(7)
O4 0.0747(15) 0.0790(16) 0.0362(11) 0.0055(12) -0.0016(10) 0.0101(11)
O5 0.0957(18) 0.0804(16) 0.0435(12) -0.0150(14) -0.0150(11) -0.0126(11)
O6 0.0528(12) 0.0529(13) 0.0769(15) -0.0191(10) 0.0051(10) -0.0075(11)
O7 0.0551(12) 0.0581(13) 0.0524(12) 0.0048(10) 0.0185(9) -0.0030(10)
O10 0.173(3) 0.106(2) 0.097(2) -0.064(2) -0.076(2) 0.0379(19)
O11 0.262(11) 0.162(11) 0.153(10) -0.096(10) 0.021(9) 0.020(6)

loop_
_atom_type_symbol
_atom_type_description
_atom_type_scat_dispersion_real
_atom_type_scat_dispersion_imag
_atom_type_scat_source
C C 0.0033 0.0016 'International Tables Vol C Tables 4.2.6.8 and 6.1.1.4'
H H 0.0000 0.0000 'International Tables Vol C Tables 4.2.6.8 and 6.1.1.4'
N N 0.0061 0.0033 'International Tables Vol C Tables 4.2.6.8 and 6.1.1.4'
O O 0.0106 0.0060 'International Tables Vol C Tables 4.2.6.8 and 6.1.1.4'

loop_
_geom_angle_atom_site_label_1
_geom_angle_atom_site_label_2
_geom_angle_atom_site_label_3
_geom_angle
C2 C1 C6 123.3(2)
C2 C1 N2 114.6(2)
C6 C1 N2 121.8(2)
C3 C2 C1 118.2(2)
C3 C2 H2 120.9
C1 C2 H2 120.9
C2 C3 C4 121.7(2)
C2 C3 N1 118.5(2)
C4 C3 N1 119.7(2)
C5 C4 C3 118.5(2)
C5 C4 H4 120.8
C3 C4 H4 120.8
C4 C5 C6 123.0(2)
C4 C5 H5 118.5
C6 C5 H5 118.5
C5 C6 C1 115.1(2)
C5 C6 C7 120.0(2)
C1 C6 C7 124.8(2)
C8 C7 C10 119.4(2)
C8 C7 C6 120.1(2)
C10 C7 C6 120.4(2)
O1 C8 N3 117.5(2)
O1 C8 C7 125.3(2)
N3 C8 C7 117.2(2)
O2 C9 N4 122.5(2)
O2 C9 N3 122.0(2)
N4 C9 N3 115.5(2)
O3 C10 N4 116.9(2)
O3 C10 C7 126.2(2)
N4 C10 C7 116.9(2)
N5 C11 C12 114.7(18)
N5 C11 H11A 108.6
C12 C11 H11A 108.6
N5 C11 H11B 108.6
C12 C11 H11B 108.6
H11A C11 H11B 107.6
O8 C12 C11 121(2)
O8 C12 H12A 107.2
C11 C12 H12A 107.2
O8 C12 H12B 107.2
C11 C12 H12B 107.2
H12A C12 H12B 106.8
C12 O8 H8 109.5
C12' C11' N5 111.9(9)
C12' C11' H11C 109.2
N5 C11' H11C 109.2
C12' C11' H11D 109.2
N5 C11' H11D 109.2
H11C C11' H11D 107.9
C11' C12' H12C 109.5
C11' C12' H12D 109.5
H12C C12' H12D 109.5
C11' C12' H12E 109.5
H12C C12' H12E 109.5
H12D C12' H12E 109.5
N5 C13 C14 114.3(3)
N5 C13 H13A 108.7
C14 C13 H13A 108.7
N5 C13 H13B 108.7
C14 C13 H13B 108.7
H13A C13 H13B 107.6
C13 C14 H14A 109.5
C13 C14 H14B 109.5
H14A C14 H14B 109.5
C13 C14 H14C 109.5
H14A C14 H14C 109.5
H14B C14 H14C 109.5
N5 C15 C16 120.3(17)
N5 C15 H15A 107.2
C16 C15 H15A 107.2
N5 C15 H15B 107.2
C16 C15 H15B 107.2
H15A C15 H15B 106.9
O9 C16 C15 106.7(16)
O9 C16 H16A 110.4
C15 C16 H16A 110.4
O9 C16 H16B 110.4
C15 C16 H16B 110.4
H16A C16 H16B 108.6
C16 O9 H9 109.5
C16' C15' N5 110.1(12)
C16' C15' H15C 109.6
N5 C15' H15C 109.6
C16' C15' H15D 109.6
N5 C15' H15D 109.6
H15C C15' H15D 108.2
C15' C16' H16C 109.5
C15' C16' H16D 109.5
H16C C16' H16D 109.5
C15' C16' H16E 109.5
H16C C16' H16E 109.5
H16D C16' H16E 109.5
O4 N1 O5 123.5(2)
O4 N1 C3 118.3(2)
O5 N1 C3 118.2(2)
O7 N2 O6 123.1(2)
O7 N2 C1 118.7(2)
O6 N2 C1 118.0(2)
C9 N3 C8 125.4(2)
C9 N3 H3 117.3
C8 N3 H3 117.3
C9 N4 C10 125.7(2)
C9 N4 H4A 117.2
C10 N4 H4A 117.2
C11 N5 C15 107.6(13)
C11 N5 C11' 1.2(13)
C15 N5 C11' 108.0(10)
C11 N5 C13 116.3(10)
C15 N5 C13 111.0(9)
C11' N5 C13 115.2(4)
C11 N5 C15' 114.4(11)
C15 N5 C15' 7.4(15)
C11' N5 C15' 114.9(7)
C13 N5 C15' 108.8(6)
C11 N5 H5A 107(2)
C15 N5 H5A 110(2)
C11' N5 H5A 108(2)
C13 N5 H5A 105(2)
C15' N5 H5A 104(2)
H10B O10 H10A 109(3)

loop_
_geom_bond_atom_site_label_1
_geom_bond_atom_site_label_2
_geom_bond_site_symmetry_2
_geom_bond_distance
C1 C2 . 1.375(3)
C1 C6 . 1.400(3)
C1 N2 . 1.472(3)
C2 C3 . 1.366(4)
C2 H2 . 0.9300
C3 C4 . 1.379(4)
C3 N1 . 1.453(3)
C4 C5 . 1.370(3)
C4 H4 . 0.9300
C5 C6 . 1.397(3)
C5 H5 . 0.9300
C6 C7 . 1.458(3)
C7 C8 . 1.414(3)
C7 C10 . 1.415(3)
C8 O1 . 1.248(3)
C8 N3 . 1.386(3)
C9 O2 . 1.230(3)
C9 N4 . 1.350(3)
C9 N3 . 1.351(3)
C10 O3 . 1.248(3)
C10 N4 . 1.387(3)
C11 N5 . 1.45(2)
C11 C12 . 1.509(13)
C11 H11A . 0.9700
C11 H11B . 0.9700
C12 O8 . 1.21(2)
C12 H12A . 0.9700
C12 H12B . 0.9700
O8 H8 . 0.8200
C11' C12' . 1.474(10)
C11' N5 . 1.493(11)
C11' H11C . 0.9700
C11' H11D . 0.9700
C12' H12C . 0.9600
C12' H12D . 0.9600
C12' H12E . 0.9600
C13 N5 . 1.495(4)
C13 C14 . 1.504(5)
C13 H13A . 0.9700
C13 H13B . 0.9700
C14 H14A . 0.9600
C14 H14B . 0.9600
C14 H14C . 0.9600
C15 N5 . 1.47(2)
C15 C16 . 1.470(13)
C15 H15A . 0.9700
C15 H15B . 0.9700
C16 O9 . 1.44(2)
C16 H16A . 0.9700
C16 H16B . 0.9700
O9 H9 . 0.8200
C15' C16' . 1.478(12)
C15' N5 . 1.512(15)
C15' H15C . 0.9700
C15' H15D . 0.9700
C16' H16C . 0.9600
C16' H16D . 0.9600
C16' H16E . 0.9600
N1 O4 . 1.220(3)
N1 O5 . 1.223(3)
N2 O7 . 1.214(3)
N2 O6 . 1.229(3)
N3 H3 . 0.8600
N4 H4A . 0.8600
N5 H5A . 0.97(4)
O10 H10B . 0.903(19)
O10 H10A . 0.89(2)
O11 O11 3_657 1.260(18)

loop_
_geom_hbond_atom_site_label_D
_geom_hbond_atom_site_label_H
_geom_hbond_atom_site_label_A
_geom_hbond_site_symmetry_A
_geom_hbond_distance_DH
_geom_hbond_distance_HA
_geom_hbond_distance_DA
_geom_hbond_angle_DHA
O8 H8 O9 3_566 0.82 2.14 2.739(10) 129.6
O9 H9 O11 4_465 0.82 2.11 2.841(17) 147.9
N3 H3 O3 2_646 0.86 1.94 2.794(2) 174.0
N4 H4A O1 2_656 0.86 1.97 2.804(3) 164.5
N5 H5A O10 4_465 0.97(4) 1.86(4) 2.808(4) 164(3)
O10 H10B O2 . 0.903(19) 1.87(3) 2.751(3) 163(5)
O10 H10A O6 2_656 0.89(2) 2.02(2) 2.902(4) 172(6)

loop_
_geom_torsion_atom_site_label_1
_geom_torsion_atom_site_label_2
_geom_torsion_atom_site_label_3
_geom_torsion_atom_site_label_4
_geom_torsion
C6 C1 C2 C3 -4.7(4)
N2 C1 C2 C3 169.2(2)
C1 C2 C3 C4 1.2(4)
C1 C2 C3 N1 -177.4(2)
C2 C3 C4 C5 2.7(4)
N1 C3 C4 C5 -178.7(2)
C3 C4 C5 C6 -3.4(4)
C4 C5 C6 C1 0.1(3)
C4 C5 C6 C7 176.8(2)
C2 C1 C6 C5 4.1(3)
N2 C1 C6 C5 -169.4(2)
C2 C1 C6 C7 -172.5(2)
N2 C1 C6 C7 14.1(3)
C5 C6 C7 C8 -138.6(2)
C1 C6 C7 C8 37.7(3)
C5 C6 C7 C10 36.9(3)
C1 C6 C7 C10 -146.7(2)
C10 C7 C8 O1 -179.2(2)
C6 C7 C8 O1 -3.6(4)
C10 C7 C8 N3 -0.1(3)
C6 C7 C8 N3 175.5(2)
C8 C7 C10 O3 -179.7(2)
C6 C7 C10 O3 4.7(4)
C8 C7 C10 N4 -1.1(3)
C6 C7 C10 N4 -176.7(2)
N5 C11 C12 O8 23(3)
N5 C15 C16 O9 45(3)
C2 C3 N1 O4 156.9(2)
C4 C3 N1 O4 -21.7(3)
C2 C3 N1 O5 -23.3(3)
C4 C3 N1 O5 158.1(2)
C2 C1 N2 O7 -136.8(2)
C6 C1 N2 O7 37.2(3)
C2 C1 N2 O6 38.1(3)
C6 C1 N2 O6 -147.8(2)
O2 C9 N3 C8 177.7(3)
N4 C9 N3 C8 -1.1(4)
O1 C8 N3 C9 -179.5(2)
C7 C8 N3 C9 1.3(4)
O2 C9 N4 C10 -179.1(3)
N3 C9 N4 C10 -0.3(4)
O3 C10 N4 C9 -179.9(2)
C7 C10 N4 C9 1.4(4)
C12 C11 N5 C15 -174.2(17)
C12 C11 N5 C11' 8E1(6)
C12 C11 N5 C13 60.6(19)
C12 C11 N5 C15' -171.2(15)
C16 C15 N5 C11 63(2)
C16 C15 N5 C11' 64(2)
C16 C15 N5 C13 -168.7(16)
C16 C15 N5 C15' -95(12)
C12' C11' N5 C11 -12E1(6)
C12' C11' N5 C15 171.4(11)
C12' C11' N5 C13 46.7(8)
C12' C11' N5 C15' 174.3(10)
C14 C13 N5 C11 61.7(10)
C14 C13 N5 C15 -61.7(11)
C14 C13 N5 C11' 61.4(5)
C14 C13 N5 C15' -69.2(9)
C16' C15' N5 C11 66.1(17)
C16' C15' N5 C15 89(11)
C16' C15' N5 C11' 67.3(14)
C16' C15' N5 C13 -161.9(10)
